data_4339778
loop_
_publ_author_name
'Liu, Fu-Chen'
'Zeng, Yong-Fei'
'Zhao, Jiong-Peng'
'Hu, Bo-Wen'
'Sa\~nudo, E Carolina'
'Ribas, Joan'
'Bu, Xian-He'

_publ_section_title
;
 Two new copper azido polymorphs: structures, magnetic properties, and
 effects of &quot;noninnocent&quot; reagents in hydrothermal methods.
;
_journal_issue 19
_journal_name_full 'Inorganic chemistry'
_journal_page_first 7698
_journal_page_last 7700
_journal_paper_doi 10.1021/ic700669c
_journal_volume 46
_journal_year 2007
_chemical_formula_sum 'C6 H4 Cu N4 O2'
_chemical_formula_weight 227.67
_chemical_name_systematic
;

 ?

;
_space_group_IT_number 19
_symmetry_cell_setting orthorhombic
_symmetry_space_group_name_Hall 'P 2ac 2ab'
_symmetry_space_group_name_H-M 'P 21 21 21'
_atom_sites_solution_hydrogens geom
_atom_sites_solution_primary direct
_atom_sites_solution_secondary difmap
_audit_creation_method SHELXL-97
_cell_angle_alpha 90.00
_cell_angle_beta 90.00
_cell_angle_gamma 90.00
_cell_formula_units_Z 4
_cell_length_a 6.4068(15)
_cell_length_b 9.701(2)
_cell_length_c 12.398(3)
_cell_measurement_reflns_used 2672
_cell_measurement_temperature 294(2)
_cell_measurement_theta_max 26.3424
_cell_measurement_theta_min 2.6660
_cell_volume 770.6(3)
_computing_cell_refinement 'Bruker SMART'
_computing_data_collection 'Bruker SMART'
_computing_data_reduction 'Bruker SAINT'
_computing_molecular_graphics 'Bruker SHELXTL'
_computing_publication_material 'Bruker SHELXTL'
_computing_structure_refinement 'SHELXL-97 (Sheldrick, 1997)'
_computing_structure_solution 'SHELXS-97 (Sheldrick, 1990)'
_diffrn_ambient_temperature 294(2)
_diffrn_measured_fraction_theta_full 0.997
_diffrn_measured_fraction_theta_max 0.997
_diffrn_measurement_device_type 'CCD area detector'
_diffrn_measurement_method 'phi and omega scans'
_diffrn_radiation_monochromator graphite
_diffrn_radiation_source 'fine-focus sealed tube'
_diffrn_radiation_type MoK\a
_diffrn_radiation_wavelength 0.71073
_diffrn_reflns_av_R_equivalents 0.0203
_diffrn_reflns_av_sigmaI/netI 0.0300
_diffrn_reflns_limit_h_max 5
_diffrn_reflns_limit_h_min -8
_diffrn_reflns_limit_k_max 12
_diffrn_reflns_limit_k_min -11
_diffrn_reflns_limit_l_max 12
_diffrn_reflns_limit_l_min -15
_diffrn_reflns_number 4196
_diffrn_reflns_theta_full 26.40
_diffrn_reflns_theta_max 26.40
_diffrn_reflns_theta_min 2.67
_exptl_absorpt_coefficient_mu 2.801
_exptl_absorpt_correction_type none
_exptl_crystal_colour green
_exptl_crystal_density_diffrn 1.963
_exptl_crystal_density_meas ?
_exptl_crystal_density_method 'not measured'
_exptl_crystal_description block
_exptl_crystal_F_000 452
_exptl_crystal_size_max 0.20
_exptl_crystal_size_mid 0.18
_exptl_crystal_size_min 0.16
_refine_diff_density_max 0.278
_refine_diff_density_min -0.402
_refine_diff_density_rms 0.055
_refine_ls_abs_structure_details 'Flack H D (1983), Acta Cryst. A39, 876-881'
_refine_ls_abs_structure_Flack 0.003(15)
_refine_ls_extinction_coef 0.0000(7)
_refine_ls_extinction_expression Fc^*^=kFc[1+0.001xFc^2^\l^3^/sin(2\q)]^-1/4^
_refine_ls_extinction_method SHELXL
_refine_ls_goodness_of_fit_ref 1.021
_refine_ls_hydrogen_treatment constr
_refine_ls_matrix_type full
_refine_ls_number_parameters 119
_refine_ls_number_reflns 1575
_refine_ls_number_restraints 0
_refine_ls_restrained_S_all 1.021
_refine_ls_R_factor_all 0.0240
_refine_ls_R_factor_gt 0.0194
_refine_ls_shift/su_max 0.983
_refine_ls_shift/su_mean 0.008
_refine_ls_structure_factor_coef Fsqd
_refine_ls_weighting_details 'calc w=1/[\s^2^(Fo^2^)+(0.0243P)^2^+0.0000P] where P=(Fo^2^+2Fc^2^)/3'
_refine_ls_weighting_scheme calc
_refine_ls_wR_factor_gt 0.0447
_refine_ls_wR_factor_ref 0.0462
_reflns_number_gt 1455
_reflns_number_total 1575
_reflns_threshold_expression >2sigma(I)
_cod_data_source_file ic700669c-file004.cif
_cod_data_source_block 1
_cod_depositor_comments
;
The following automatic conversions were performed:

'_symmetry_cell_setting' value 'Orthorhombic' changed to
'orthorhombic' according to
/usr/data/users/saulius/automatic-downloads/retrospective/ACS/lib/dictionaries/cif_core.dic
dictionary named 'cif_core.dic' version 2.4.2 from
2011-04-26.

'_exptl_absorpt_correction_type' value 'NONE' changed to
'none' according to
/usr/data/users/saulius/automatic-downloads/retrospective/ACS/lib/dictionaries/cif_core.dic
dictionary named 'cif_core.dic' version 2.4.2 from
2011-04-26.

'_refine_ls_hydrogen_treatment' value 'CONSTR' changed
to 'constr' according to
/usr/data/users/saulius/automatic-downloads/retrospective/ACS/lib/dictionaries/cif_core.dic
dictionary named 'cif_core.dic' version 2.4.2 from 2011-04-26.

Automatic conversion script
Id: cif_fix_values 2281 2013-09-26 08:29:07Z andrius 

The following automatic conversions were performed:

'_exptl_crystal_density_meas' value 'NONE' was changed to '?' - the
value is perceived as not measured.

Automatic conversion script
Id: cif_fix_values 3008 2015-01-20 13:52:24Z robertas 
;
_cod_original_cell_volume 770.5(3)
_cod_original_sg_symbol_H-M 'P2(1)2(1)2(1) '
_cod_database_code 4339778

loop_
_symmetry_equiv_pos_as_xyz
'x, y, z'
'-x+1/2, -y, z+1/2'
'-x, y+1/2, -z+1/2'
'x+1/2, -y+1/2, -z'

loop_
_atom_site_label
_atom_site_type_symbol
_atom_site_fract_x
_atom_site_fract_y
_atom_site_fract_z
_atom_site_U_iso_or_equiv
_atom_site_adp_type
_atom_site_occupancy
_atom_site_symmetry_multiplicity
_atom_site_calc_flag
_atom_site_refinement_flags
Cu1 Cu 0.20017(4) 1.20193(3) 0.988501(18) 0.02030(10) Uani 1 1 d .
O1 O 0.3936(3) 0.87888(19) 0.62479(12) 0.0269(4) Uani 1 1 d .
O2 O 0.7103(3) 0.7866(2) 0.64928(11) 0.0296(4) Uani 1 1 d .
N1 N 0.3816(4) 1.0168(2) 0.93926(14) 0.0261(5) Uani 1 1 d .
N2 N -0.0874(3) 1.1898(3) 0.92781(13) 0.0259(5) Uani 1 1 d .
N3 N -0.1104(3) 1.1726(3) 0.83195(15) 0.0302(6) Uani 1 1 d .
N4 N -0.1345(4) 1.1540(3) 0.74249(16) 0.0501(8) Uani 1 1 d .
C1 C 0.3952(4) 0.9779(3) 0.83509(18) 0.0253(6) Uani 1 1 d .
H1A H 0.3002 1.0144 0.7861 0.030 Uiso 1 1 calc R
C2 C 0.5432(4) 0.8867(3) 0.79803(16) 0.0204(5) Uani 1 1 d .
C3 C 0.6823(5) 0.8313(3) 0.87113(18) 0.0328(7) Uani 1 1 d .
H3A H 0.7864 0.7712 0.8483 0.039 Uiso 1 1 calc R
C4 C 0.6647(4) 0.8664(3) 0.97835(19) 0.0377(7) Uani 1 1 d .
H4A H 0.7538 0.8282 1.0295 0.045 Uiso 1 1 calc R
C5 C 0.5127(4) 0.9592(2) 1.00846(18) 0.0271(5) Uani 1 1 d .
H5A H 0.5016 0.9825 1.0810 0.032 Uiso 1 1 calc R
C6 C 0.5517(4) 0.8477(2) 0.67987(16) 0.0211(6) Uani 1 1 d .

loop_
_atom_site_aniso_label
_atom_site_aniso_U_11
_atom_site_aniso_U_22
_atom_site_aniso_U_33
_atom_site_aniso_U_23
_atom_site_aniso_U_13
_atom_site_aniso_U_12
Cu1 0.01813(15) 0.03209(16) 0.01068(12) 0.00295(11) 0.00050(11) -0.00001(14)
O1 0.0221(9) 0.0426(11) 0.0158(8) -0.0068(8) -0.0035(7) 0.0040(9)
O2 0.0300(9) 0.0450(11) 0.0139(6) -0.0075(7) 0.0000(7) 0.0127(11)
N1 0.0301(12) 0.0332(13) 0.0151(9) -0.0036(8) 0.0028(8) 0.0061(10)
N2 0.0208(11) 0.0449(13) 0.0121(8) -0.0038(10) -0.0002(7) 0.0003(12)
N3 0.0231(11) 0.0492(17) 0.0184(10) -0.0067(10) 0.0003(8) -0.0025(11)
N4 0.0465(17) 0.084(2) 0.0193(11) -0.0154(11) -0.0004(10) -0.0013(15)
C1 0.0250(13) 0.0350(16) 0.0159(10) -0.0029(10) -0.0035(10) 0.0045(12)
C2 0.0244(13) 0.0238(13) 0.0132(10) -0.0047(10) 0.0000(9) 0.0008(11)
C3 0.0366(15) 0.0406(17) 0.0211(11) -0.0069(10) -0.0015(11) 0.0185(14)
C4 0.0452(19) 0.0498(17) 0.0180(11) -0.0031(11) -0.0069(12) 0.0189(14)
C5 0.0356(14) 0.0334(13) 0.0123(10) -0.0006(11) 0.0004(11) 0.0036(11)
C6 0.0268(14) 0.0220(14) 0.0144(10) -0.0023(9) 0.0003(10) -0.0024(11)

loop_
_atom_type_symbol
_atom_type_description
_atom_type_scat_dispersion_real
_atom_type_scat_dispersion_imag
_atom_type_scat_source
C C 0.0033 0.0016 'International Tables Vol C Tables 4.2.6.8 and 6.1.1.4'
H H 0.0000 0.0000 'International Tables Vol C Tables 4.2.6.8 and 6.1.1.4'
N N 0.0061 0.0033 'International Tables Vol C Tables 4.2.6.8 and 6.1.1.4'
O O 0.0106 0.0060 'International Tables Vol C Tables 4.2.6.8 and 6.1.1.4'
Cu Cu 0.3201 1.2651 'International Tables Vol C Tables 4.2.6.8 and 6.1.1.4'

loop_
_geom_angle_atom_site_label_1
_geom_angle_atom_site_label_2
_geom_angle_atom_site_label_3
_geom_angle
_geom_angle_site_symmetry_1
_geom_angle_site_symmetry_3
O1 Cu1 O2 178.71(8) 2_575 3_656
O1 Cu1 N2 91.06(8) 2_575 .
O2 Cu1 N2 88.09(8) 3_656 .
O1 Cu1 N2 88.36(8) 2_575 4_577
O2 Cu1 N2 91.86(8) 3_656 4_577
N2 Cu1 N2 148.45(6) . 4_577
O1 Cu1 N1 94.25(7) 2_575 .
O2 Cu1 N1 86.95(8) 3_656 .
N2 Cu1 N1 109.39(9) . .
N2 Cu1 N1 102.11(9) 4_577 .
C6 O1 Cu1 128.26(16) . 2_574
C6 O2 Cu1 134.57(14) . 3_646
C5 N1 C1 117.5(2) . .
C5 N1 Cu1 119.62(15) . .
C1 N1 Cu1 121.50(17) . .
N3 N2 Cu1 119.42(18) . .
N3 N2 Cu1 119.87(18) . 4_477
Cu1 N2 Cu1 113.62(9) . 4_477
N4 N3 N2 178.5(3) . .
N1 C1 C2 123.0(2) . .
N1 C1 H1A 118.5 . .
C2 C1 H1A 118.5 . .
C1 C2 C3 118.4(2) . .
C1 C2 C6 120.6(2) . .
C3 C2 C6 121.0(2) . .
C4 C3 C2 119.0(3) . .
C4 C3 H3A 120.5 . .
C2 C3 H3A 120.5 . .
C3 C4 C5 118.8(3) . .
C3 C4 H4A 120.6 . .
C5 C4 H4A 120.6 . .
N1 C5 C4 123.3(2) . .
N1 C5 H5A 118.4 . .
C4 C5 H5A 118.4 . .
O2 C6 O1 127.62(19) . .
O2 C6 C2 116.5(2) . .
O1 C6 C2 115.9(2) . .

loop_
_geom_bond_atom_site_label_1
_geom_bond_atom_site_label_2
_geom_bond_distance
_geom_bond_site_symmetry_2
Cu1 O1 1.9572(16) 2_575
Cu1 O2 1.9804(15) 3_656
Cu1 N2 1.994(2) .
Cu1 N2 2.008(2) 4_577
Cu1 N1 2.225(2) .
O1 C6 1.258(3) .
O1 Cu1 1.9572(15) 2_574
O2 C6 1.236(3) .
O2 Cu1 1.9804(15) 3_646
N1 C5 1.324(3) .
N1 C1 1.348(3) .
N2 N3 1.209(3) .
N2 Cu1 2.008(2) 4_477
N3 N4 1.134(3) .
C1 C2 1.376(3) .
C1 H1A 0.9300 .
C2 C3 1.380(3) .
C2 C6 1.514(3) .
C3 C4 1.377(3) .
C3 H3A 0.9300 .
C4 C5 1.378(3) .
C4 H4A 0.9300 .
C5 H5A 0.9300 .

loop_
_geom_torsion_atom_site_label_1
_geom_torsion_atom_site_label_2
_geom_torsion_atom_site_label_3
_geom_torsion_atom_site_label_4
_geom_torsion
_geom_torsion_site_symmetry_1
_geom_torsion_site_symmetry_4
O1 Cu1 N1 C5 -48.9(2) 2_575 .
O2 Cu1 N1 C5 131.6(2) 3_656 .
N2 Cu1 N1 C5 -141.50(19) . .
N2 Cu1 N1 C5 40.4(2) 4_577 .
O1 Cu1 N1 C1 144.9(2) 2_575 .
O2 Cu1 N1 C1 -34.6(2) 3_656 .
N2 Cu1 N1 C1 52.3(2) . .
N2 Cu1 N1 C1 -125.8(2) 4_577 .
O1 Cu1 N2 N3 -149.1(2) 2_575 .
O2 Cu1 N2 N3 31.9(2) 3_656 .
N2 Cu1 N2 N3 122.4(2) 4_577 .
N1 Cu1 N2 N3 -54.2(2) . .
O1 Cu1 N2 Cu1 60.42(11) 2_575 4_477
O2 Cu1 N2 Cu1 -118.62(12) 3_656 4_477
N2 Cu1 N2 Cu1 -28.17(12) 4_577 4_477
N1 Cu1 N2 Cu1 155.29(10) . 4_477
Cu1 N2 N3 N4 126(12) . .
Cu1 N2 N3 N4 -86(12) 4_477 .
C5 N1 C1 C2 -2.8(4) . .
Cu1 N1 C1 C2 163.7(2) . .
N1 C1 C2 C3 0.8(4) . .
N1 C1 C2 C6 -179.6(2) . .
C1 C2 C3 C4 1.6(4) . .
C6 C2 C3 C4 -178.0(3) . .
C2 C3 C4 C5 -2.0(5) . .
C1 N1 C5 C4 2.4(4) . .
Cu1 N1 C5 C4 -164.4(2) . .
C3 C4 C5 N1 0.0(4) . .
Cu1 O2 C6 O1 -2.9(4) 3_646 .
Cu1 O2 C6 C2 175.42(17) 3_646 .
Cu1 O1 C6 O2 20.5(4) 2_574 .
Cu1 O1 C6 C2 -157.83(16) 2_574 .
C1 C2 C6 O2 166.9(3) . .
C3 C2 C6 O2 -13.5(4) . .
C1 C2 C6 O1 -14.6(3) . .
C3 C2 C6 O1 165.0(2) . .
